data_1574367
loop_
_publ_author_name
'Wu, Si-Guo'
'Cui, Wen'
'Ruan, Ze-Yu'
'Ni, Zhao-Ping'
'Tong, Ming-Liang'

_publ_section_title
;
 Switchable colossal anisotropic thermal expansion in a spin crossover
 framework
;
_journal_issue 20
_journal_name_full 'Chemical Science'
_journal_page_first 8845
_journal_page_last 8852
_journal_paper_doi 10.1039/D4SC08032G
_journal_volume 16
_journal_year 2025
_chemical_formula_moiety 'C14 H9 Au2 Fe N7, C4 H10 O'
_chemical_formula_sum 'C18 H19 Au2 Fe N7 O'
_chemical_formula_weight 799.18
_space_group_crystal_system orthorhombic
_space_group_IT_number 73
_space_group_name_Hall '-I 2b 2c'
_space_group_name_H-M_alt 'I b c a'
_atom_sites_solution_hydrogens mixed
_audit_creation_method SHELXL-2018/3
_audit_update_record
;
2024-09-25 deposited with the CCDC.	2025-04-04 downloaded from the CCDC.
;
_cell_angle_alpha 90
_cell_angle_beta 90
_cell_angle_gamma 90
_cell_formula_units_Z 8
_cell_length_a 12.1277(2)
_cell_length_b 16.8526(2)
_cell_length_c 22.9813(3)
_cell_measurement_reflns_used 8583
_cell_measurement_temperature 300(2)
_cell_measurement_theta_max 76.6940
_cell_measurement_theta_min 3.2630
_cell_volume 4696.99(11)
_computing_structure_refinement 'SHELXL-2018/3 (Sheldrick, 2018)'
_computing_structure_solution 'SHELXT 2018/2 (Sheldrick, 2018)'
_diffrn_ambient_temperature 300(2)
_diffrn_measured_fraction_theta_full 0.998
_diffrn_measured_fraction_theta_max 0.950
_diffrn_measurement_device_type HyPix
_diffrn_radiation_type CuK\a
_diffrn_radiation_wavelength 1.54178
_diffrn_reflns_av_R_equivalents 0.0315
_diffrn_reflns_av_unetI/netI 0.0199
_diffrn_reflns_Laue_measured_fraction_full 0.998
_diffrn_reflns_Laue_measured_fraction_max 0.950
_diffrn_reflns_limit_h_max 15
_diffrn_reflns_limit_h_min -14
_diffrn_reflns_limit_k_max 15
_diffrn_reflns_limit_k_min -20
_diffrn_reflns_limit_l_max 29
_diffrn_reflns_limit_l_min -25
_diffrn_reflns_number 12008
_diffrn_reflns_point_group_measured_fraction_full 0.998
_diffrn_reflns_point_group_measured_fraction_max 0.950
_diffrn_reflns_theta_full 67.679
_diffrn_reflns_theta_max 77.609
_diffrn_reflns_theta_min 3.847
_exptl_absorpt_coefficient_mu 28.094
_exptl_absorpt_correction_T_max 1.00000
_exptl_absorpt_correction_T_min 0.31840
_exptl_absorpt_correction_type multi-scan
_exptl_crystal_colour Yellow
_exptl_crystal_density_diffrn 2.260
_exptl_crystal_description block
_exptl_crystal_F_000 2944
_exptl_crystal_size_max 0.150
_exptl_crystal_size_mid 0.130
_exptl_crystal_size_min 0.080
_refine_diff_density_max 1.016
_refine_diff_density_min -1.304
_refine_diff_density_rms 0.210
_refine_ls_extinction_method none
_refine_ls_goodness_of_fit_ref 1.178
_refine_ls_hydrogen_treatment constr
_refine_ls_matrix_type full
_refine_ls_number_parameters 141
_refine_ls_number_reflns 2381
_refine_ls_number_restraints 36
_refine_ls_restrained_S_all 1.189
_refine_ls_R_factor_all 0.0369
_refine_ls_R_factor_gt 0.0357
_refine_ls_shift/su_max 0.002
_refine_ls_shift/su_mean 0.000
_refine_ls_structure_factor_coef Fsqd
_refine_ls_weighting_details 'w=1/[\s^2^(Fo^2^)+(0.0389P)^2^+44.7893P] where P=(Fo^2^+2Fc^2^)/3'
_refine_ls_weighting_scheme calc
_refine_ls_wR_factor_gt 0.0928
_refine_ls_wR_factor_ref 0.0936
_reflns_Friedel_coverage 0.000
_reflns_number_gt 2279
_reflns_number_total 2381
_reflns_threshold_expression 'I > 2\s(I)'
_cod_data_source_file d4sc08032g2.cif
_cod_data_source_block Fe_tBuOH300K
_cod_depositor_comments 'Adding full bibliography for 1574366--1574373.cif.'
_cod_database_code 1574367
_shelx_shelxl_version_number 2018/3
_shelx_space_group_comment
;
The symmetry employed for this shelxl refinement is uniquely defined
by the following loop, which should always be used as a source of
symmetry information in preference to the above space-group names.
They are only intended as comments.
;
_shelx_estimated_absorpt_t_max 0.212
_shelx_estimated_absorpt_t_min 0.102
_olex2_refinement_description
;
1. Shared sites
{C11, O1}
2. Others
 Fixed Sof: Fe1(0.5) N3(0.5) N4(0.5) H4(0.5) C5(0.5) C6(0.5) N5(0.5) H5A(0.5)
 H5B(0.5) C10(0.5) C11(0.5) H11A(0.5) H11B(0.5) H11C(0.5) O1(0.5) H1(0.5)
 Fixed U12: C10(0)
 Fixed U13: Fe1(0) N3(0) N4(0) C5(0) C6(0) C10(0)
 Fixed U23: Fe1(0) N3(0) N4(0) C5(0) C6(0)
 Fixed Uiso: H3(0.045) H4(0.046) H5A(0.111) H5B(0.111) H7(0.067) H8(0.064)
 H11A(0.266) H11B(0.266) H11C(0.266) H9A(0.237) H9B(0.237) H9C(0.237) H1(0.266)
 Fixed X: Fe1(1) N3(1) N4(1) H3(0.855481) H4(0.851653) C5(1) C6(1)
 H5A(0.776164) H5B(0.821426) H7(0.848675) H8(0.853851) H11A(0.68562)
 H11B(0.62629) H11C(0.73705) H9A(0.578859) H9B(0.488166) H9C(0.48827)
 H1(0.635788)
 Fixed Y: Fe1(-0.25) N3(-0.25) N4(-0.25) H3(-0.199598) H4(-0.196788) C5(-0.25)
 C6(-0.25) H5A(-0.156717) H5B(-0.177193) H7(-0.299812) H8(-0.295756) C10(0)
 H11A(-0.08638) H11B(-0.11424) H11C(-0.06657) H9A(0.002563) H9B(0.048004) H9C(-
 0.044997) H1(-0.105483)
 Fixed Z: H3(0.182764) H4(0.282449) H5A(0.26835) H5B(0.326704) H7(0.370845)
 H8(0.471477) C10(0.25) H11A(0.208856) H11B(0.265886) H11C(0.269706)
 H9A(0.161192) H9B(0.19658) H9C(0.195127) H1(0.22893)
;

loop_
_space_group_symop_operation_xyz
'x, y, z'
'-x+1/2, -y, z+1/2'
'-x, y+1/2, -z+1/2'
'x+1/2, -y+1/2, -z'
'x+1/2, y+1/2, z+1/2'
'-x+1, -y+1/2, z+1'
'-x+1/2, y+1, -z+1'
'x+1, -y+1, -z+1/2'
'-x, -y, -z'
'x-1/2, y, -z-1/2'
'x, -y-1/2, z-1/2'
'-x-1/2, y-1/2, z'
'-x+1/2, -y+1/2, -z+1/2'
'x, y+1/2, -z'
'x+1/2, -y, z'
'-x, y, z+1/2'

loop_
_atom_site_label
_atom_site_type_symbol
_atom_site_fract_x
_atom_site_fract_y
_atom_site_fract_z
_atom_site_U_iso_or_equiv
_atom_site_adp_type
_atom_site_occupancy
_atom_site_site_symmetry_order
_atom_site_calc_flag
_atom_site_refinement_flags_posn
_atom_site_refinement_flags_adp
_atom_site_refinement_flags_occupancy
_atom_site_disorder_assembly
_atom_site_disorder_group
Au1 Au 1.28094(2) -0.02013(2) 0.07004(2) 0.04505(13) Uani 1 1 d . . . . .
Fe1 Fe 1.000000 -0.250000 0.07649(4) 0.0218(2) Uani 1 2 d S T P . .
N1 N 0.9007(5) -0.1436(3) 0.0756(2) 0.0401(12) Uani 1 1 d . . . . .
N2 N 1.1441(5) -0.1763(3) 0.0763(2) 0.0410(12) Uani 1 1 d . . . . .
N3 N 1.000000 -0.250000 0.1727(3) 0.0303(13) Uani 1 2 d S T P . .
N4 N 1.000000 -0.250000 0.4804(3) 0.0353(15) Uani 1 2 d S T P . .
C1 C 0.8592(7) -0.0834(4) 0.0726(3) 0.0459(16) Uani 1 1 d . . . . .
C2 C 1.1981(6) -0.1213(4) 0.0737(3) 0.0435(15) Uani 1 1 d . . . . .
C3 C 0.9152(5) -0.2202(4) 0.2031(2) 0.0372(13) Uani 1 1 d . . . . .
H3 H 0.855481 -0.199598 0.182764 0.045 Uiso 1 1 calc R U . . .
C4 C 0.9120(5) -0.2186(4) 0.2633(2) 0.0383(13) Uani 1 1 d . . . . .
H4 H 0.851653 -0.196788 0.282449 0.046 Uiso 0.5 1 calc R U P A -1
C5 C 1.000000 -0.250000 0.2952(3) 0.0335(17) Uani 1 2 d S T P B .
C6 C 1.000000 -0.250000 0.3596(3) 0.0299(15) Uani 1 2 d S T P . .
N5 N 0.8258(14) -0.1793(12) 0.2894(7) 0.092(6) Uani 0.5 1 d . . P B 1
H5A H 0.776164 -0.156717 0.268350 0.111 Uiso 0.5 1 calc R U P B 1
H5B H 0.821426 -0.177193 0.326704 0.111 Uiso 0.5 1 calc R U P B 1
C7 C 0.9098(6) -0.2794(5) 0.3901(3) 0.056(2) Uani 1 1 d . . . . .
H7 H 0.848675 -0.299812 0.370845 0.067 Uiso 1 1 calc R U . . .
C8 C 0.9144(6) -0.2771(5) 0.4507(3) 0.0535(18) Uani 1 1 d . . . . .
H8 H 0.853851 -0.295756 0.471477 0.064 Uiso 1 1 calc R U . . .
C10 C 0.6087(19) 0.000000 0.250000 0.131(6) Uani 1 2 d S TU P . .
C11 C 0.6694(15) -0.0728(8) 0.2485(9) 0.177(5) Uani 0.5 1 d . U P C 1
H11A H 0.685620 -0.086380 0.208856 0.266 Uiso 0.5 1 d R U P C 1
H11B H 0.626290 -0.114240 0.265886 0.266 Uiso 0.5 1 d R U P C 1
H11C H 0.737050 -0.066570 0.269706 0.266 Uiso 0.5 1 d R U P C 1
C9 C 0.5339(14) 0.0015(10) 0.1956(8) 0.158(6) Uani 1 1 d . U . . .
H9A H 0.578859 0.002563 0.161192 0.237 Uiso 1 1 calc R U . . .
H9B H 0.488166 0.048004 0.196580 0.237 Uiso 1 1 calc R U . . .
H9C H 0.488270 -0.044997 0.195127 0.237 Uiso 1 1 calc R U . . .
O1 O 0.6694(15) -0.0728(8) 0.2485(9) 0.177(5) Uani 0.5 1 d . U P C -1
H1 H 0.635788 -0.105483 0.228930 0.266 Uiso 0.5 1 calc R U P C -1

loop_
_atom_site_aniso_label
_atom_site_aniso_U_11
_atom_site_aniso_U_22
_atom_site_aniso_U_33
_atom_site_aniso_U_23
_atom_site_aniso_U_13
_atom_site_aniso_U_12
Au1 0.0562(2) 0.03523(19) 0.04371(19) -0.00123(10) 0.00144(12) -0.02206(11)
Fe1 0.0303(5) 0.0170(5) 0.0180(5) 0.000 0.000 -0.0013(4)
N1 0.052(3) 0.034(3) 0.034(3) -0.001(2) -0.002(2) 0.012(2)
N2 0.046(3) 0.037(3) 0.040(3) 0.000(2) 0.002(2) -0.014(2)
N3 0.038(3) 0.030(3) 0.023(3) 0.000 0.000 0.002(3)
N4 0.041(4) 0.046(4) 0.019(3) 0.000 0.000 0.001(3)
C1 0.061(4) 0.040(3) 0.036(3) 0.002(2) 0.000(3) 0.020(3)
C2 0.046(3) 0.048(4) 0.036(3) -0.004(3) 0.005(3) -0.015(3)
C3 0.037(3) 0.050(3) 0.025(3) 0.002(2) -0.001(2) 0.010(3)
C4 0.039(3) 0.052(3) 0.025(3) -0.001(2) 0.005(2) 0.008(3)
C5 0.038(4) 0.041(4) 0.021(3) 0.000 0.000 0.001(3)
C6 0.033(4) 0.036(4) 0.021(3) 0.000 0.000 0.002(3)
N5 0.078(10) 0.150(17) 0.050(8) -0.001(9) 0.011(8) 0.056(11)
C7 0.047(4) 0.091(6) 0.030(3) -0.001(3) -0.003(3) -0.021(4)
C8 0.050(4) 0.079(5) 0.031(3) 0.007(3) 0.007(3) -0.016(4)
C10 0.106(10) 0.081(8) 0.207(14) 0.072(10) 0.000 0.000
C11 0.153(9) 0.129(7) 0.249(12) 0.033(9) -0.032(8) 0.048(7)
C9 0.134(11) 0.134(9) 0.206(14) 0.057(9) -0.011(9) 0.031(9)
O1 0.153(9) 0.129(7) 0.249(12) 0.033(9) -0.032(8) 0.048(7)

loop_
_atom_type_symbol
_atom_type_description
_atom_type_scat_dispersion_real
_atom_type_scat_dispersion_imag
_atom_type_scat_source
C C 0.0181 0.0091 'International Tables Vol C Tables 4.2.6.8 and 6.1.1.4'
H H 0.0000 0.0000 'International Tables Vol C Tables 4.2.6.8 and 6.1.1.4'
Au Au -4.4197 7.2980 'International Tables Vol C Tables 4.2.6.8 and 6.1.1.4'
Fe Fe -1.1336 3.1974 'International Tables Vol C Tables 4.2.6.8 and 6.1.1.4'
N N 0.0311 0.0180 'International Tables Vol C Tables 4.2.6.8 and 6.1.1.4'
O O 0.0492 0.0322 'International Tables Vol C Tables 4.2.6.8 and 6.1.1.4'

loop_
_geom_angle_atom_site_label_1
_geom_angle_atom_site_label_2
_geom_angle_atom_site_label_3
_geom_angle
_geom_angle_site_symmetry_1
_geom_angle_site_symmetry_3
_geom_angle_publ_flag
C1 Au1 Au1 97.90(18) 15 7_744 ?
C2 Au1 Au1 85.75(18) . 7_744 ?
C2 Au1 C1 175.4(3) . 15 ?
N1 Fe1 N1 178.9(3) 6_644 . ?
N1 Fe1 N3 90.55(13) . . ?
N1 Fe1 N3 90.55(13) 6_644 . ?
N1 Fe1 N4 89.45(13) 6_644 11 ?
N1 Fe1 N4 89.45(13) . 11 ?
N2 Fe1 N1 91.5(2) 6_644 . ?
N2 Fe1 N1 91.5(2) . 6_644 ?
N2 Fe1 N1 88.5(2) . . ?
N2 Fe1 N1 88.5(2) 6_644 6_644 ?
N2 Fe1 N2 179.8(3) . 6_644 ?
N2 Fe1 N3 90.09(14) 6_644 . ?
N2 Fe1 N3 90.09(14) . . ?
N2 Fe1 N4 89.91(14) . 11 ?
N2 Fe1 N4 89.91(14) 6_644 11 ?
N4 Fe1 N3 180.0 11 . ?
C1 N1 Fe1 172.0(6) . . ?
C2 N2 Fe1 160.4(6) . . ?
C3 N3 Fe1 121.4(3) . . ?
C3 N3 Fe1 121.4(3) 6_644 . ?
C3 N3 C3 117.1(7) 6_644 . ?
C8 N4 Fe1 121.0(4) 6_644 11_556 ?
C8 N4 Fe1 121.0(4) . 11_556 ?
C8 N4 C8 117.9(7) . 6_644 ?
N1 C1 Au1 177.2(7) . 15_455 ?
N2 C2 Au1 175.2(7) . . ?
N3 C3 H3 118.3 . . ?
N3 C3 C4 123.4(5) . . ?
C4 C3 H3 118.3 . . ?
C3 C4 H4 120.1 . . ?
C3 C4 C5 119.7(5) . . ?
C5 C4 H4 120.1 . . ?
N5 C4 C3 117.7(8) . . ?
N5 C4 H4 5.6 . . ?
N5 C4 C5 122.3(8) . . ?
C4 C5 C4 116.7(7) 6_644 . ?
C4 C5 C6 121.6(4) 6_644 . ?
C4 C5 C6 121.6(4) . . ?
C7 C6 C5 120.3(4) 6_644 . ?
C7 C6 C5 120.3(4) . . ?
C7 C6 C7 119.4(8) 6_644 . ?
C4 N5 H5A 120.0 . . ?
C4 N5 H5B 120.0 . . ?
H5A N5 H5B 120.0 . . ?
C6 C7 H7 121.2 . . ?
C6 C7 C8 117.6(6) . . ?
C8 C7 H7 121.2 . . ?
N4 C8 C7 123.8(6) . . ?
N4 C8 H8 118.1 . . ?
C7 C8 H8 118.1 . . ?
C11 C10 C11 118(2) 8_445 . ?
C11 C10 C9 107.3(9) . . ?
C11 C10 C9 107.3(9) 8_445 8_445 ?
C11 C10 C9 107.9(10) 8_445 . ?
C11 C10 C9 107.9(10) . 8_445 ?
C11 C10 O1 118(2) 8_445 . ?
C11 C10 O1 0.0 . . ?
C9 C10 C9 108.1(19) 8_445 . ?
O1 C10 C9 107.3(9) . . ?
O1 C10 C9 107.9(10) . 8_445 ?
C10 C11 H11A 109.4 . . ?
C10 C11 H11B 109.5 . . ?
C10 C11 H11C 109.5 . . ?
H11A C11 H11B 109.4 . . ?
H11A C11 H11C 109.4 . . ?
H11B C11 H11C 109.5 . . ?
C10 C9 H9A 109.5 . . ?
C10 C9 H9B 109.5 . . ?
C10 C9 H9C 109.5 . . ?
H9A C9 H9B 109.5 . . ?
H9A C9 H9C 109.5 . . ?
H9B C9 H9C 109.5 . . ?
C10 O1 H1 109.5 . . ?

loop_
_geom_bond_atom_site_label_1
_geom_bond_atom_site_label_2
_geom_bond_distance
_geom_bond_site_symmetry_2
_geom_bond_publ_flag
Au1 Au1 3.3056(5) 7_744 ?
Au1 C1 1.987(7) 15 ?
Au1 C2 1.981(7) . ?
Fe1 N1 2.159(5) 6_644 ?
Fe1 N1 2.159(5) . ?
Fe1 N2 2.144(5) 6_644 ?
Fe1 N2 2.144(5) . ?
Fe1 N3 2.211(6) . ?
Fe1 N4 2.207(6) 11 ?
N1 C1 1.135(9) . ?
N2 C2 1.136(9) . ?
N3 C3 1.341(6) . ?
N3 C3 1.341(6) 6_644 ?
N4 C8 1.324(8) . ?
N4 C8 1.324(8) 6_644 ?
C3 H3 0.9300 . ?
C3 C4 1.384(8) . ?
C4 H4 0.9300 . ?
C4 C5 1.399(7) . ?
C4 N5 1.376(15) . ?
C5 C6 1.479(10) . ?
C6 C7 1.391(8) 6_644 ?
C6 C7 1.391(8) . ?
N5 H5A 0.8600 . ?
N5 H5B 0.8600 . ?
C7 H7 0.9300 . ?
C7 C8 1.394(9) . ?
C8 H8 0.9300 . ?
C10 C11 1.431(17) . ?
C10 C11 1.431(17) 8_445 ?
C10 C9 1.55(2) . ?
C10 C9 1.55(2) 8_445 ?
C10 O1 1.431(17) . ?
C11 H11A 0.9599 . ?
C11 H11B 0.9598 . ?
C11 H11C 0.9598 . ?
C9 H9A 0.9600 . ?
C9 H9B 0.9600 . ?
C9 H9C 0.9600 . ?
O1 H1 0.8200 . ?

loop_
_geom_torsion_atom_site_label_1
_geom_torsion_atom_site_label_2
_geom_torsion_atom_site_label_3
_geom_torsion_atom_site_label_4
_geom_torsion
_geom_torsion_site_symmetry_1
_geom_torsion_site_symmetry_2
_geom_torsion_site_symmetry_3
_geom_torsion_site_symmetry_4
_geom_torsion_publ_flag
Fe1 N3 C3 C4 -179.6(5) . . . . ?
Fe1 N4 C8 C7 -179.4(6) 11_556 . . . ?
N3 C3 C4 C5 -0.7(10) . . . . ?
N3 C3 C4 N5 173.5(11) . . . . ?
C3 N3 C3 C4 0.4(5) 6_644 . . . ?
C3 C4 C5 C4 0.3(4) . . . 6_644 ?
C3 C4 C5 C6 -179.7(4) . . . . ?
C4 C5 C6 C7 -129.3(5) 6_644 . . . ?
C4 C5 C6 C7 -129.3(5) . . . 6_644 ?
C4 C5 C6 C7 50.7(5) 6_644 . . 6_644 ?
C4 C5 C6 C7 50.7(5) . . . . ?
C5 C6 C7 C8 -179.5(5) . . . . ?
C6 C7 C8 N4 -1.2(12) . . . . ?
N5 C4 C5 C4 -173.6(13) . . . 6_644 ?
N5 C4 C5 C6 6.4(13) . . . . ?
C7 C6 C7 C8 0.5(5) 6_644 . . . ?
C8 N4 C8 C7 0.6(6) 6_644 . . . ?
